data_7134663
loop_
_publ_author_name
'Xu, Ke'
'Zhao, Jiayi'
'Lin, Kejun'
'Zhu, Tingshun'

_publ_section_title
;
 Carbene-organocatalyzed enantioselective [5+5] annulation of dienols and
 dienals towards tetrahydroisochromen-1-ones.
;
_journal_issue 57
_journal_name_full 'Chemical communications (Cambridge, England)'
_journal_page_first 10602
_journal_page_last 10605
_journal_paper_doi 10.1039/d5cc02347e
_journal_volume 61
_journal_year 2025
_chemical_formula_moiety 'C32 H29 N O7'
_chemical_formula_sum 'C32 H29 N O7'
_chemical_formula_weight 539.56
_space_group_crystal_system triclinic
_space_group_IT_number 2
_space_group_name_Hall '-P 1'
_space_group_name_H-M_alt 'P -1'
_atom_sites_solution_hydrogens geom
_atom_sites_solution_primary dual
_audit_creation_date 2023-02-25
_audit_creation_method
;
Olex2 1.5
(compiled 2023.02.24 svn.rf166f9f3 for OlexSys, GUI svn.r6725)
;
_audit_update_record
;
2023-02-25 deposited with the CCDC.	2025-06-03 downloaded from the CCDC.
;
_cell_angle_alpha 102.425(3)
_cell_angle_beta 99.324(3)
_cell_angle_gamma 101.043(3)
_cell_formula_units_Z 2
_cell_length_a 10.3074(3)
_cell_length_b 10.5620(4)
_cell_length_c 12.7619(4)
_cell_measurement_reflns_used 5577
_cell_measurement_temperature 149.99(10)
_cell_measurement_theta_max 73.8340
_cell_measurement_theta_min 3.6460
_cell_volume 1301.40(8)
_computing_cell_refinement 'CrysAlisPro 1.171.39.33c (Rigaku OD, 2017)'
_computing_data_collection 'CrysAlisPro 1.171.39.33c (Rigaku OD, 2017)'
_computing_data_reduction 'CrysAlisPro 1.171.39.33c (Rigaku OD, 2017)'
_computing_molecular_graphics 'Olex2 1.5 (Dolomanov et al., 2009)'
_computing_publication_material 'Olex2 1.5 (Dolomanov et al., 2009)'
_computing_structure_refinement 'SHELXL 2018/3 (Sheldrick, 2015)'
_computing_structure_solution 'SHELXT 2014/5 (Sheldrick, 2014)'
_diffrn_ambient_environment N~2~
_diffrn_ambient_temperature 149.99(10)
_diffrn_detector 'Pilatus3R 200K-A'
_diffrn_measured_fraction_theta_full 0.995
_diffrn_measured_fraction_theta_max 0.960
_diffrn_measurement_details
;
List of Runs (angles in degrees, time in seconds):

  # Type    Start    End  Width  t~exp~   \w     \q     \k     \f   Frames
#--------------------------------------------------------------------------
  1  \w    -30.00  19.00   0.50    1.00    --    0.00 -82.00-150.00   98
  2  \w    -44.00  28.00   0.50    1.00    --    0.00 -77.00 -90.00  144
  3  \w    -33.00  26.00   0.50    1.00    --    0.00 -82.00  30.00  118
  4  \w    -21.00  28.00   0.50    1.00    --    0.00 -82.00 -30.00   98
  5  \w     -4.00  21.00   0.50    1.00    --    0.00 -82.00 120.00   50
  6  \w     52.00 110.00   0.50    1.80    --   95.80 -30.00 150.00  116
  7  \w     29.00 123.00   0.50    1.80    --   95.80 -82.00 -60.00  188
  8  \w     27.00 119.00   0.50    1.80    --   95.80 -82.00  30.00  184
  9  \w     11.00  86.00   0.50    1.80    --   95.80 -61.00 -60.00  150
 10  \w     70.00 126.00   0.50    1.80    --   95.80 -82.00 120.00  112
 11  \w      9.00  86.00   0.50    1.80    --   95.80 -30.00  60.00  154
 12  \w    102.00 127.00   0.50    1.80    --   95.80 -82.00  60.00   50
 13  \w      8.00  52.00   0.50    1.80    --   95.80 -82.00 150.00   88
 14  \w     94.00 126.00   0.50    1.80    --   95.80 -82.00 150.00   64
 15  \w     63.00 105.00   0.50    1.80    --   95.80 -82.00-120.00   84
 16  \w      6.00 119.00   0.50    1.80    --   95.80 -15.00 120.00  226
 17  \w     53.00  78.00   0.50    1.80    --   95.80 -77.00-150.00   50
 18  \w    114.00 184.00   0.50    1.80    --   95.80   0.00-180.00  140
 19  \w     10.00  91.00   0.50    1.80    --   95.80 -61.00  30.00  162
 20  \w     60.00 118.00   0.50    1.80    --   95.80 -61.00  90.00  116
 21  \w     40.00 101.00   0.50    1.80    --   95.80   0.00-180.00  122
;
_diffrn_measurement_device 'four-circle diffractometer'
_diffrn_measurement_device_type 'XtaLAB Pro: Kappa single'
_diffrn_measurement_method '\w scans'
_diffrn_orient_matrix_type 'CrysAlisPro convention (1999,Acta A55,543-557)'
_diffrn_orient_matrix_UB_11 0.1479273000
_diffrn_orient_matrix_UB_12 -0.0105919000
_diffrn_orient_matrix_UB_13 0.0062963000
_diffrn_orient_matrix_UB_21 -0.0400407000
_diffrn_orient_matrix_UB_22 -0.1453855000
_diffrn_orient_matrix_UB_23 0.0077080000
_diffrn_orient_matrix_UB_31 -0.0282026000
_diffrn_orient_matrix_UB_32 -0.0485962000
_diffrn_orient_matrix_UB_33 -0.1260947000
_diffrn_radiation_monochromator graphite
_diffrn_radiation_probe x-ray
_diffrn_radiation_type 'Cu K\a'
_diffrn_radiation_wavelength 1.54184
_diffrn_reflns_av_R_equivalents 0.0274
_diffrn_reflns_av_unetI/netI 0.0388
_diffrn_reflns_Laue_measured_fraction_full 0.995
_diffrn_reflns_Laue_measured_fraction_max 0.960
_diffrn_reflns_limit_h_max 12
_diffrn_reflns_limit_h_min -12
_diffrn_reflns_limit_k_max 13
_diffrn_reflns_limit_k_min -13
_diffrn_reflns_limit_l_max 8
_diffrn_reflns_limit_l_min -15
_diffrn_reflns_number 12729
_diffrn_reflns_point_group_measured_fraction_full 0.995
_diffrn_reflns_point_group_measured_fraction_max 0.960
_diffrn_reflns_theta_full 67.684
_diffrn_reflns_theta_max 74.539
_diffrn_reflns_theta_min 3.629
_diffrn_source 'Rotating-anode X-ray tube'
_diffrn_source_type 'MicroMax 007 (Cu) X-ray Source'
_exptl_absorpt_coefficient_mu 0.799
_exptl_absorpt_correction_T_max 1.00000
_exptl_absorpt_correction_T_min 0.86418
_exptl_absorpt_correction_type multi-scan
_exptl_absorpt_process_details
;
CrysAlisPro 1.171.39.33c (Rigaku Oxford Diffraction, 2017)
Empirical absorption correction using spherical harmonics,
 implemented in SCALE3 ABSPACK scaling algorithm.
;
_exptl_crystal_colour 'clear light yellow'
_exptl_crystal_colour_lustre clear
_exptl_crystal_colour_modifier light
_exptl_crystal_colour_primary yellow
_exptl_crystal_density_diffrn 1.377
_exptl_crystal_description block
_exptl_crystal_F_000 568
_exptl_crystal_size_max 0.25
_exptl_crystal_size_mid 0.1
_exptl_crystal_size_min 0.1
_refine_diff_density_max 0.230
_refine_diff_density_min -0.215
_refine_diff_density_rms 0.046
_refine_ls_extinction_method none
_refine_ls_goodness_of_fit_ref 1.068
_refine_ls_hydrogen_treatment constr
_refine_ls_matrix_type full
_refine_ls_number_parameters 364
_refine_ls_number_reflns 5112
_refine_ls_number_restraints 0
_refine_ls_restrained_S_all 1.068
_refine_ls_R_factor_all 0.0519
_refine_ls_R_factor_gt 0.0433
_refine_ls_shift/su_max 0.000
_refine_ls_shift/su_mean 0.000
_refine_ls_structure_factor_coef Fsqd
_refine_ls_weighting_details 'w=1/[\s^2^(Fo^2^)+(0.0481P)^2^+0.5315P] where P=(Fo^2^+2Fc^2^)/3'
_refine_ls_weighting_scheme calc
_refine_ls_wR_factor_gt 0.1105
_refine_ls_wR_factor_ref 0.1149
_reflns_Friedel_coverage 0.000
_reflns_number_gt 4312
_reflns_number_total 5112
_reflns_threshold_expression 'I > 2\s(I)'
_cod_data_source_file d5cc02347e2.cif
_cod_data_source_block fck8-rac_collect
_cod_depositor_comments 'Adding full bibliography for 7134660--7134669.cif.'
_cod_database_code 7134663
_shelx_shelxl_version_number 2018/3
_chemical_oxdiff_formula 'C64 H58 N2 O14 '
_shelx_space_group_comment
;
The symmetry employed for this shelxl refinement is uniquely defined
by the following loop, which should always be used as a source of
symmetry information in preference to the above space-group names.
They are only intended as comments.
;
_shelx_estimated_absorpt_t_max 0.924
_shelx_estimated_absorpt_t_min 0.825
_reflns_odcompleteness_completeness 99.61
_reflns_odcompleteness_iscentric 1
_reflns_odcompleteness_theta 66.97
_olex2_refinement_description
;
1. Fixed Uiso
 At 1.2 times of:
  All C(H) groups, All C(H,H) groups
 At 1.5 times of:
  All C(H,H,H) groups
2.a Ternary CH refined with riding coordinates:
 C8(H8), C3(H3), C4(H4), C5(H5)
2.b Secondary CH2 refined with riding coordinates:
 C36(H36A,H36B)
2.c Aromatic/amide H refined with riding coordinates:
 C16(H16), C15(H15), C27(H27), C6(H6), C25(H25), C28(H28), C21(H21), C31(H31),
 C12(H12), C13(H13), C30(H30), C24(H24), C22(H22), C23(H23)
2.d Idealised Me refined as rotating group:
 C40(H40A,H40B,H40C), C33(H33A,H33B,H33C), C37(H37A,H37B,H37C)
;
_olex2_submission_special_instructions 'No special instructions were received'
_oxdiff_exptl_absorpt_empirical_details
;
Empirical correction (ABSPACK) includes:
- Absorption correction using spherical harmonics
- Frame scaling
;
_oxdiff_exptl_absorpt_empirical_full_max 1.245
_oxdiff_exptl_absorpt_empirical_full_min 0.740

loop_
_space_group_symop_operation_xyz
'x, y, z'
'-x, -y, -z'

loop_
_atom_site_label
_atom_site_type_symbol
_atom_site_fract_x
_atom_site_fract_y
_atom_site_fract_z
_atom_site_U_iso_or_equiv
_atom_site_adp_type
_atom_site_occupancy
_atom_site_site_symmetry_order
_atom_site_calc_flag
_atom_site_refinement_flags_posn
_atom_site_refinement_flags_adp
_atom_site_refinement_flags_occupancy
_atom_site_disorder_assembly
_atom_site_disorder_group
O35 O 0.69827(11) 0.96989(12) 0.64165(9) 0.0279(3) Uani 1 1 d . . . . .
O10 O 0.22996(11) 0.90968(11) 0.57479(9) 0.0263(3) Uani 1 1 d . . . . .
O39 O 0.09121(11) 0.71379(12) 0.49794(10) 0.0341(3) Uani 1 1 d . . . . .
O32 O -0.01275(12) 0.34544(13) 0.02770(9) 0.0344(3) Uani 1 1 d . . . . .
O19 O 0.92637(13) 0.95147(14) 1.09416(10) 0.0416(3) Uani 1 1 d . . . . .
O38 O 0.62881(13) 1.11940(13) 0.75899(11) 0.0407(3) Uani 1 1 d . . . . .
O18 O 0.76728(14) 1.00968(15) 1.17096(10) 0.0454(4) Uani 1 1 d . . . . .
N17 N 0.80781(15) 0.95236(15) 1.09260(11) 0.0316(3) Uani 1 1 d . . . . .
C8 C 0.32845(15) 0.72691(15) 0.49743(12) 0.0220(3) Uani 1 1 d . . . . .
H8 H 0.355778 0.761819 0.435399 0.026 Uiso 1 1 calc R U . . .
C9 C 0.20596(16) 0.77697(16) 0.52221(12) 0.0241(3) Uani 1 1 d . . . . .
C7 C 0.29314(15) 0.57612(16) 0.46033(12) 0.0235(3) Uani 1 1 d . . . . .
C3 C 0.44702(15) 0.78222(15) 0.59718(12) 0.0222(3) Uani 1 1 d . . . . .
H3 H 0.531076 0.762891 0.574475 0.027 Uiso 1 1 calc R U . . .
C11 C 0.52138(15) 0.77020(15) 0.79486(12) 0.0229(3) Uani 1 1 d . . . . .
C16 C 0.65906(16) 0.78072(16) 0.79893(13) 0.0260(3) Uani 1 1 d . . . . .
H16 H 0.688650 0.747064 0.734012 0.031 Uiso 1 1 calc R U . . .
C1 C 0.36073(15) 0.98747(16) 0.62011(12) 0.0235(3) Uani 1 1 d . . . . .
C4 C 0.41810(15) 0.71043(16) 0.68775(12) 0.0226(3) Uani 1 1 d . . . . .
H4 H 0.328167 0.721799 0.702683 0.027 Uiso 1 1 calc R U . . .
C15 C 0.75341(16) 0.83955(17) 0.89626(13) 0.0274(4) Uani 1 1 d . . . . .
H15 H 0.847360 0.848433 0.898495 0.033 Uiso 1 1 calc R U . . .
C2 C 0.46592(15) 0.93207(15) 0.63465(12) 0.0224(3) Uani 1 1 d . . . . .
C27 C 0.24290(16) 0.56016(16) 0.25730(13) 0.0270(3) Uani 1 1 d . . . . .
H27 H 0.317184 0.634070 0.268789 0.032 Uiso 1 1 calc R U . . .
C20 C 0.33946(16) 0.48513(15) 0.72156(13) 0.0245(3) Uani 1 1 d . . . . .
C6 C 0.33277(16) 0.50446(16) 0.52850(13) 0.0255(3) Uani 1 1 d . . . . .
H6 H 0.312424 0.410474 0.499778 0.031 Uiso 1 1 calc R U . . .
C26 C 0.21203(16) 0.51320(16) 0.34725(12) 0.0245(3) Uani 1 1 d . . . . .
C34 C 0.60334(16) 1.01784(16) 0.68612(13) 0.0255(3) Uani 1 1 d . . . . .
C14 C 0.70737(16) 0.88503(16) 0.99011(12) 0.0255(3) Uani 1 1 d . . . . .
C5 C 0.40687(16) 0.55866(16) 0.64695(12) 0.0239(3) Uani 1 1 d . . . . .
H5 H 0.500631 0.544446 0.652144 0.029 Uiso 1 1 calc R U . . .
C29 C 0.05678(16) 0.39456(17) 0.13439(13) 0.0271(4) Uani 1 1 d . . . . .
C25 C 0.41663(18) 0.46408(17) 0.81395(13) 0.0291(4) Uani 1 1 d . . . . .
H25 H 0.512486 0.491317 0.828144 0.035 Uiso 1 1 calc R U . . .
C28 C 0.16725(17) 0.50088(17) 0.15234(13) 0.0281(4) Uani 1 1 d . . . . .
H28 H 0.190920 0.532989 0.092289 0.034 Uiso 1 1 calc R U . . .
C21 C 0.19922(17) 0.44243(17) 0.70166(15) 0.0312(4) Uani 1 1 d . . . . .
H21 H 0.145410 0.455204 0.638695 0.037 Uiso 1 1 calc R U . . .
C31 C 0.10175(16) 0.40531(16) 0.32738(13) 0.0268(3) Uani 1 1 d . . . . .
H31 H 0.078888 0.371932 0.387097 0.032 Uiso 1 1 calc R U . . .
C12 C 0.47956(17) 0.81526(17) 0.89151(13) 0.0278(4) Uani 1 1 d . . . . .
H12 H 0.385786 0.807240 0.889696 0.033 Uiso 1 1 calc R U . . .
C13 C 0.57183(17) 0.87178(17) 0.99076(14) 0.0303(4) Uani 1 1 d . . . . .
H13 H 0.542463 0.900351 1.056858 0.036 Uiso 1 1 calc R U . . .
C30 C 0.02415(16) 0.34518(17) 0.22186(13) 0.0281(4) Uani 1 1 d . . . . .
H30 H -0.050262 0.271232 0.209820 0.034 Uiso 1 1 calc R U . . .
C40 C 0.35596(17) 1.13049(17) 0.64514(14) 0.0306(4) Uani 1 1 d . . . . .
H40A H 0.317665 1.152271 0.577650 0.046 Uiso 1 1 calc R U . . .
H40B H 0.447727 1.186207 0.675301 0.046 Uiso 1 1 calc R U . . .
H40C H 0.299361 1.147232 0.698951 0.046 Uiso 1 1 calc R U . . .
C24 C 0.3543(2) 0.40348(18) 0.88552(14) 0.0355(4) Uani 1 1 d . . . . .
H24 H 0.407669 0.389997 0.948374 0.043 Uiso 1 1 calc R U . . .
C22 C 0.13719(19) 0.38162(18) 0.77241(16) 0.0374(4) Uani 1 1 d . . . . .
H22 H 0.041436 0.352588 0.757609 0.045 Uiso 1 1 calc R U . . .
C23 C 0.2150(2) 0.36296(18) 0.86524(15) 0.0377(4) Uani 1 1 d . . . . .
H23 H 0.172407 0.322505 0.914456 0.045 Uiso 1 1 calc R U . . .
C36 C 0.83827(16) 1.04228(19) 0.69137(15) 0.0345(4) Uani 1 1 d . . . . .
H36A H 0.858412 1.045956 0.770649 0.041 Uiso 1 1 calc R U . . .
H36B H 0.853092 1.134693 0.683044 0.041 Uiso 1 1 calc R U . . .
C33 C -0.1372(2) 0.2512(2) 0.00632(16) 0.0446(5) Uani 1 1 d . . . . .
H33A H -0.179459 0.230206 -0.071811 0.067 Uiso 1 1 calc R U . . .
H33B H -0.197127 0.288163 0.050314 0.067 Uiso 1 1 calc R U . . .
H33C H -0.121335 0.169653 0.025603 0.067 Uiso 1 1 calc R U . . .
C37 C 0.92784(18) 0.9694(2) 0.63375(16) 0.0441(5) Uani 1 1 d . . . . .
H37A H 0.907647 0.967202 0.555563 0.066 Uiso 1 1 calc R U . . .
H37B H 0.911935 0.877996 0.642215 0.066 Uiso 1 1 calc R U . . .
H37C H 1.022667 1.015193 0.665691 0.066 Uiso 1 1 calc R U . . .

loop_
_atom_site_aniso_label
_atom_site_aniso_U_11
_atom_site_aniso_U_22
_atom_site_aniso_U_33
_atom_site_aniso_U_23
_atom_site_aniso_U_13
_atom_site_aniso_U_12
O35 0.0183(5) 0.0329(6) 0.0265(6) 0.0042(5) 0.0004(4) -0.0009(5)
O10 0.0201(5) 0.0245(6) 0.0285(6) 0.0003(4) 0.0002(4) 0.0027(4)
O39 0.0203(6) 0.0336(7) 0.0402(7) 0.0015(5) 0.0014(5) 0.0002(5)
O32 0.0334(7) 0.0380(7) 0.0208(6) 0.0017(5) -0.0031(5) -0.0042(5)
O19 0.0285(7) 0.0521(9) 0.0349(7) 0.0084(6) -0.0076(5) 0.0025(6)
O38 0.0318(7) 0.0316(7) 0.0431(7) -0.0083(6) -0.0061(6) 0.0024(5)
O18 0.0467(8) 0.0561(9) 0.0227(6) -0.0012(6) -0.0010(6) 0.0063(7)
N17 0.0318(8) 0.0323(8) 0.0253(7) 0.0085(6) -0.0036(6) 0.0014(6)
C8 0.0207(7) 0.0237(8) 0.0185(7) 0.0031(6) 0.0010(6) 0.0031(6)
C9 0.0228(8) 0.0252(8) 0.0206(7) 0.0040(6) -0.0003(6) 0.0028(6)
C7 0.0221(8) 0.0244(8) 0.0213(7) 0.0028(6) 0.0048(6) 0.0025(6)
C3 0.0191(7) 0.0245(8) 0.0201(7) 0.0036(6) 0.0008(6) 0.0035(6)
C11 0.0226(8) 0.0218(8) 0.0220(7) 0.0054(6) 0.0010(6) 0.0028(6)
C16 0.0243(8) 0.0295(9) 0.0220(8) 0.0044(6) 0.0026(6) 0.0053(6)
C1 0.0206(7) 0.0257(8) 0.0200(7) 0.0034(6) 0.0019(6) -0.0001(6)
C4 0.0185(7) 0.0255(8) 0.0211(7) 0.0038(6) 0.0010(6) 0.0038(6)
C15 0.0213(8) 0.0296(9) 0.0289(8) 0.0086(7) -0.0005(6) 0.0034(6)
C2 0.0209(7) 0.0234(8) 0.0193(7) 0.0038(6) 0.0020(6) 0.0008(6)
C27 0.0261(8) 0.0258(8) 0.0246(8) 0.0036(6) 0.0030(6) 0.0010(6)
C20 0.0256(8) 0.0210(8) 0.0239(8) 0.0030(6) 0.0029(6) 0.0038(6)
C6 0.0268(8) 0.0243(8) 0.0216(8) 0.0018(6) 0.0039(6) 0.0024(6)
C26 0.0239(8) 0.0244(8) 0.0217(8) 0.0017(6) 0.0022(6) 0.0044(6)
C34 0.0231(8) 0.0258(8) 0.0240(8) 0.0056(6) 0.0000(6) 0.0026(6)
C14 0.0266(8) 0.0246(8) 0.0209(8) 0.0060(6) -0.0022(6) 0.0017(6)
C5 0.0223(8) 0.0245(8) 0.0226(8) 0.0039(6) 0.0021(6) 0.0043(6)
C29 0.0272(8) 0.0276(8) 0.0212(8) 0.0010(6) -0.0004(6) 0.0045(7)
C25 0.0301(9) 0.0281(9) 0.0252(8) 0.0059(7) 0.0011(7) 0.0029(7)
C28 0.0295(9) 0.0306(9) 0.0219(8) 0.0056(6) 0.0041(6) 0.0041(7)
C21 0.0263(8) 0.0303(9) 0.0354(9) 0.0090(7) 0.0036(7) 0.0044(7)
C31 0.0262(8) 0.0282(8) 0.0234(8) 0.0047(6) 0.0039(6) 0.0030(7)
C12 0.0230(8) 0.0319(9) 0.0256(8) 0.0049(7) 0.0032(6) 0.0038(7)
C13 0.0319(9) 0.0335(9) 0.0220(8) 0.0041(7) 0.0023(7) 0.0053(7)
C30 0.0247(8) 0.0271(8) 0.0270(8) 0.0035(7) 0.0023(6) -0.0005(6)
C40 0.0287(9) 0.0262(9) 0.0327(9) 0.0028(7) 0.0017(7) 0.0060(7)
C24 0.0470(11) 0.0310(9) 0.0248(8) 0.0059(7) 0.0029(7) 0.0057(8)
C22 0.0300(9) 0.0319(10) 0.0511(11) 0.0107(8) 0.0147(8) 0.0041(7)
C23 0.0509(11) 0.0292(9) 0.0340(9) 0.0071(7) 0.0194(8) 0.0040(8)
C36 0.0188(8) 0.0427(10) 0.0344(9) 0.0114(8) -0.0041(7) -0.0044(7)
C33 0.0415(11) 0.0452(12) 0.0308(10) 0.0080(8) -0.0099(8) -0.0119(9)
C37 0.0234(9) 0.0690(14) 0.0388(10) 0.0168(10) 0.0024(8) 0.0083(9)

loop_
_atom_type_symbol
_atom_type_description
_atom_type_scat_dispersion_real
_atom_type_scat_dispersion_imag
_atom_type_scat_source
C C 0.0181 0.0091 'International Tables Vol C Tables 4.2.6.8 and 6.1.1.4'
H H 0.0000 0.0000 'International Tables Vol C Tables 4.2.6.8 and 6.1.1.4'
N N 0.0311 0.0180 'International Tables Vol C Tables 4.2.6.8 and 6.1.1.4'
O O 0.0492 0.0322 'International Tables Vol C Tables 4.2.6.8 and 6.1.1.4'

loop_
_geom_angle_atom_site_label_1
_geom_angle_atom_site_label_2
_geom_angle_atom_site_label_3
_geom_angle
_geom_angle_site_symmetry_1
_geom_angle_site_symmetry_3
_geom_angle_publ_flag
C34 O35 C36 115.98(13) . . ?
C9 O10 C1 121.82(12) . . ?
C29 O32 C33 117.98(14) . . ?
O19 N17 O18 123.83(14) . . ?
O19 N17 C14 118.49(14) . . ?
O18 N17 C14 117.65(15) . . ?
C9 C8 H8 107.8 . . ?
C9 C8 C7 110.37(13) . . ?
C9 C8 C3 110.17(12) . . ?
C7 C8 H8 107.8 . . ?
C7 C8 C3 112.78(13) . . ?
C3 C8 H8 107.8 . . ?
O10 C9 C8 115.93(13) . . ?
O39 C9 O10 117.41(15) . . ?
O39 C9 C8 126.62(15) . . ?
C6 C7 C8 120.32(14) . . ?
C6 C7 C26 122.32(15) . . ?
C26 C7 C8 117.35(13) . . ?
C8 C3 H3 108.7 . . ?
C8 C3 C4 108.88(12) . . ?
C4 C3 H3 108.7 . . ?
C2 C3 C8 108.81(12) . . ?
C2 C3 H3 108.7 . . ?
C2 C3 C4 112.94(12) . . ?
C16 C11 C4 121.20(14) . . ?
C12 C11 C16 118.68(14) . . ?
C12 C11 C4 120.12(14) . . ?
C11 C16 H16 119.5 . . ?
C15 C16 C11 120.97(15) . . ?
C15 C16 H16 119.5 . . ?
O10 C1 C40 108.78(13) . . ?
C2 C1 O10 121.32(14) . . ?
C2 C1 C40 129.90(14) . . ?
C3 C4 H4 107.3 . . ?
C3 C4 C5 110.71(12) . . ?
C11 C4 C3 112.70(12) . . ?
C11 C4 H4 107.3 . . ?
C11 C4 C5 111.15(12) . . ?
C5 C4 H4 107.3 . . ?
C16 C15 H15 120.8 . . ?
C14 C15 C16 118.34(15) . . ?
C14 C15 H15 120.8 . . ?
C1 C2 C3 120.51(14) . . ?
C1 C2 C34 119.87(14) . . ?
C34 C2 C3 119.61(14) . . ?
C26 C27 H27 119.4 . . ?
C28 C27 H27 119.4 . . ?
C28 C27 C26 121.19(15) . . ?
C25 C20 C5 120.66(14) . . ?
C21 C20 C5 120.69(14) . . ?
C21 C20 C25 118.60(16) . . ?
C7 C6 H6 116.9 . . ?
C7 C6 C5 126.19(15) . . ?
C5 C6 H6 116.9 . . ?
C27 C26 C7 121.53(14) . . ?
C31 C26 C7 120.68(14) . . ?
C31 C26 C27 117.79(14) . . ?
O35 C34 C2 111.60(13) . . ?
O38 C34 O35 122.99(15) . . ?
O38 C34 C2 125.41(15) . . ?
C15 C14 N17 118.36(15) . . ?
C13 C14 N17 119.01(15) . . ?
C13 C14 C15 122.62(15) . . ?
C4 C5 H5 107.9 . . ?
C20 C5 C4 109.79(13) . . ?
C20 C5 H5 107.9 . . ?
C6 C5 C4 111.74(13) . . ?
C6 C5 C20 111.46(13) . . ?
C6 C5 H5 107.9 . . ?
O32 C29 C28 115.27(14) . . ?
O32 C29 C30 124.76(15) . . ?
C28 C29 C30 119.97(14) . . ?
C20 C25 H25 119.7 . . ?
C24 C25 C20 120.58(16) . . ?
C24 C25 H25 119.7 . . ?
C27 C28 C29 120.16(15) . . ?
C27 C28 H28 119.9 . . ?
C29 C28 H28 119.9 . . ?
C20 C21 H21 119.6 . . ?
C22 C21 C20 120.88(16) . . ?
C22 C21 H21 119.6 . . ?
C26 C31 H31 119.2 . . ?
C26 C31 C30 121.52(15) . . ?
C30 C31 H31 119.2 . . ?
C11 C12 H12 119.3 . . ?
C11 C12 C13 121.49(16) . . ?
C13 C12 H12 119.3 . . ?
C14 C13 C12 117.81(16) . . ?
C14 C13 H13 121.1 . . ?
C12 C13 H13 121.1 . . ?
C29 C30 C31 119.35(15) . . ?
C29 C30 H30 120.3 . . ?
C31 C30 H30 120.3 . . ?
C1 C40 H40A 109.5 . . ?
C1 C40 H40B 109.5 . . ?
C1 C40 H40C 109.5 . . ?
H40A C40 H40B 109.5 . . ?
H40A C40 H40C 109.5 . . ?
H40B C40 H40C 109.5 . . ?
C25 C24 H24 119.9 . . ?
C23 C24 C25 120.11(17) . . ?
C23 C24 H24 119.9 . . ?
C21 C22 H22 120.0 . . ?
C21 C22 C23 120.07(17) . . ?
C23 C22 H22 120.0 . . ?
C24 C23 C22 119.76(17) . . ?
C24 C23 H23 120.1 . . ?
C22 C23 H23 120.1 . . ?
O35 C36 H36A 110.2 . . ?
O35 C36 H36B 110.2 . . ?
O35 C36 C37 107.49(15) . . ?
H36A C36 H36B 108.5 . . ?
C37 C36 H36A 110.2 . . ?
C37 C36 H36B 110.2 . . ?
O32 C33 H33A 109.5 . . ?
O32 C33 H33B 109.5 . . ?
O32 C33 H33C 109.5 . . ?
H33A C33 H33B 109.5 . . ?
H33A C33 H33C 109.5 . . ?
H33B C33 H33C 109.5 . . ?
C36 C37 H37A 109.5 . . ?
C36 C37 H37B 109.5 . . ?
C36 C37 H37C 109.5 . . ?
H37A C37 H37B 109.5 . . ?
H37A C37 H37C 109.5 . . ?
H37B C37 H37C 109.5 . . ?

loop_
_geom_bond_atom_site_label_1
_geom_bond_atom_site_label_2
_geom_bond_distance
_geom_bond_site_symmetry_2
_geom_bond_publ_flag
O35 C34 1.335(2) . ?
O35 C36 1.4634(18) . ?
O10 C9 1.3728(19) . ?
O10 C1 1.3946(18) . ?
O39 C9 1.1959(19) . ?
O32 C29 1.3690(18) . ?
O32 C33 1.411(2) . ?
O19 N17 1.2208(19) . ?
O38 C34 1.212(2) . ?
O18 N17 1.230(2) . ?
N17 C14 1.472(2) . ?
C8 H8 1.0000 . ?
C8 C9 1.512(2) . ?
C8 C7 1.514(2) . ?
C8 C3 1.5355(19) . ?
C7 C6 1.335(2) . ?
C7 C26 1.485(2) . ?
C3 H3 1.0000 . ?
C3 C4 1.550(2) . ?
C3 C2 1.516(2) . ?
C11 C16 1.394(2) . ?
C11 C4 1.517(2) . ?
C11 C12 1.390(2) . ?
C16 H16 0.9500 . ?
C16 C15 1.386(2) . ?
C1 C2 1.333(2) . ?
C1 C40 1.487(2) . ?
C4 H4 1.0000 . ?
C4 C5 1.551(2) . ?
C15 H15 0.9500 . ?
C15 C14 1.384(2) . ?
C2 C34 1.486(2) . ?
C27 H27 0.9500 . ?
C27 C26 1.403(2) . ?
C27 C28 1.381(2) . ?
C20 C5 1.523(2) . ?
C20 C25 1.396(2) . ?
C20 C21 1.393(2) . ?
C6 H6 0.9500 . ?
C6 C5 1.511(2) . ?
C26 C31 1.393(2) . ?
C14 C13 1.379(2) . ?
C5 H5 1.0000 . ?
C29 C28 1.387(2) . ?
C29 C30 1.391(2) . ?
C25 H25 0.9500 . ?
C25 C24 1.393(2) . ?
C28 H28 0.9500 . ?
C21 H21 0.9500 . ?
C21 C22 1.384(3) . ?
C31 H31 0.9500 . ?
C31 C30 1.395(2) . ?
C12 H12 0.9500 . ?
C12 C13 1.390(2) . ?
C13 H13 0.9500 . ?
C30 H30 0.9500 . ?
C40 H40A 0.9800 . ?
C40 H40B 0.9800 . ?
C40 H40C 0.9800 . ?
C24 H24 0.9500 . ?
C24 C23 1.382(3) . ?
C22 H22 0.9500 . ?
C22 C23 1.392(3) . ?
C23 H23 0.9500 . ?
C36 H36A 0.9900 . ?
C36 H36B 0.9900 . ?
C36 C37 1.495(3) . ?
C33 H33A 0.9800 . ?
C33 H33B 0.9800 . ?
C33 H33C 0.9800 . ?
C37 H37A 0.9800 . ?
C37 H37B 0.9800 . ?
C37 H37C 0.9800 . ?

loop_
_geom_torsion_atom_site_label_1
_geom_torsion_atom_site_label_2
_geom_torsion_atom_site_label_3
_geom_torsion_atom_site_label_4
_geom_torsion
_geom_torsion_site_symmetry_1
_geom_torsion_site_symmetry_2
_geom_torsion_site_symmetry_3
_geom_torsion_site_symmetry_4
_geom_torsion_publ_flag
O10 C1 C2 C3 2.9(2) . . . . ?
O10 C1 C2 C34 -178.26(13) . . . . ?
O32 C29 C28 C27 178.56(15) . . . . ?
O32 C29 C30 C31 -178.98(16) . . . . ?
O19 N17 C14 C15 -8.6(2) . . . . ?
O19 N17 C14 C13 172.51(16) . . . . ?
O18 N17 C14 C15 169.36(16) . . . . ?
O18 N17 C14 C13 -9.5(2) . . . . ?
N17 C14 C13 C12 176.10(15) . . . . ?
C8 C7 C6 C5 3.5(3) . . . . ?
C8 C7 C26 C27 45.5(2) . . . . ?
C8 C7 C26 C31 -134.20(16) . . . . ?
C8 C3 C4 C11 -172.94(13) . . . . ?
C8 C3 C4 C5 61.87(16) . . . . ?
C8 C3 C2 C1 29.91(19) . . . . ?
C8 C3 C2 C34 -148.96(13) . . . . ?
C9 O10 C1 C2 -14.0(2) . . . . ?
C9 O10 C1 C40 165.83(13) . . . . ?
C9 C8 C7 C6 -104.20(17) . . . . ?
C9 C8 C7 C26 74.88(17) . . . . ?
C9 C8 C3 C4 72.64(16) . . . . ?
C9 C8 C3 C2 -50.85(16) . . . . ?
C7 C8 C9 O10 168.95(13) . . . . ?
C7 C8 C9 O39 -13.3(2) . . . . ?
C7 C8 C3 C4 -51.17(17) . . . . ?
C7 C8 C3 C2 -174.66(13) . . . . ?
C7 C6 C5 C4 7.1(2) . . . . ?
C7 C6 C5 C20 130.34(17) . . . . ?
C7 C26 C31 C30 179.81(15) . . . . ?
C3 C8 C9 O10 43.76(18) . . . . ?
C3 C8 C9 O39 -138.51(17) . . . . ?
C3 C8 C7 C6 19.5(2) . . . . ?
C3 C8 C7 C26 -161.42(13) . . . . ?
C3 C4 C5 C20 -163.68(12) . . . . ?
C3 C4 C5 C6 -39.48(17) . . . . ?
C3 C2 C34 O35 34.96(19) . . . . ?
C3 C2 C34 O38 -145.41(17) . . . . ?
C11 C16 C15 C14 1.4(2) . . . . ?
C11 C4 C5 C20 70.25(16) . . . . ?
C11 C4 C5 C6 -165.55(13) . . . . ?
C11 C12 C13 C14 1.6(3) . . . . ?
C16 C11 C4 C3 -56.2(2) . . . . ?
C16 C11 C4 C5 68.79(19) . . . . ?
C16 C11 C12 C13 0.9(2) . . . . ?
C16 C15 C14 N17 -177.59(14) . . . . ?
C16 C15 C14 C13 1.3(3) . . . . ?
C1 O10 C9 O39 170.87(14) . . . . ?
C1 O10 C9 C8 -11.2(2) . . . . ?
C1 C2 C34 O35 -143.92(15) . . . . ?
C1 C2 C34 O38 35.7(2) . . . . ?
C4 C3 C2 C1 -91.11(17) . . . . ?
C4 C3 C2 C34 90.01(17) . . . . ?
C4 C11 C16 C15 177.77(15) . . . . ?
C4 C11 C12 C13 -179.32(15) . . . . ?
C15 C14 C13 C12 -2.7(3) . . . . ?
C2 C3 C4 C11 -51.95(17) . . . . ?
C2 C3 C4 C5 -177.14(12) . . . . ?
C27 C26 C31 C30 0.1(2) . . . . ?
C20 C25 C24 C23 0.3(3) . . . . ?
C20 C21 C22 C23 0.3(3) . . . . ?
C6 C7 C26 C27 -135.46(18) . . . . ?
C6 C7 C26 C31 44.9(2) . . . . ?
C26 C7 C6 C5 -175.53(15) . . . . ?
C26 C27 C28 C29 1.3(3) . . . . ?
C26 C31 C30 C29 -0.5(3) . . . . ?
C34 O35 C36 C37 177.33(14) . . . . ?
C5 C20 C25 C24 176.36(15) . . . . ?
C5 C20 C21 C22 -176.68(16) . . . . ?
C25 C20 C5 C4 -89.57(18) . . . . ?
C25 C20 C5 C6 146.07(15) . . . . ?
C25 C20 C21 C22 0.7(3) . . . . ?
C25 C24 C23 C22 0.7(3) . . . . ?
C28 C27 C26 C7 179.80(15) . . . . ?
C28 C27 C26 C31 -0.5(2) . . . . ?
C28 C29 C30 C31 1.3(3) . . . . ?
C21 C20 C5 C4 87.72(17) . . . . ?
C21 C20 C5 C6 -36.6(2) . . . . ?
C21 C20 C25 C24 -1.0(2) . . . . ?
C21 C22 C23 C24 -1.0(3) . . . . ?
C12 C11 C16 C15 -2.5(2) . . . . ?
C12 C11 C4 C3 124.10(16) . . . . ?
C12 C11 C4 C5 -110.94(16) . . . . ?
C30 C29 C28 C27 -1.7(3) . . . . ?
C40 C1 C2 C3 -176.87(15) . . . . ?
C40 C1 C2 C34 2.0(3) . . . . ?
C36 O35 C34 O38 4.2(2) . . . . ?
C36 O35 C34 C2 -176.16(13) . . . . ?
C33 O32 C29 C28 -170.69(17) . . . . ?
C33 O32 C29 C30 9.6(3) . . . . ?
